data_7009327
loop_
_publ_author_name
'Deacon, Glen B.'
'Feng, Tiecheng'
'Forsyth, Craig M.'
'Gitlits, Alex'
'Hockless, David C. R.'
'Shen, Qi'
'Skelton, Brian W.'
'White, Allan H.'

_publ_section_title
;
 A simple synthesis and a structural survey of homoleptic rare
 earth(III) 2,6-diphenylphenolates
;
_journal_issue 6
_journal_name_full 'Journal of the Chemical Society, Dalton Transactions'
_journal_page_first 961
_journal_paper_doi 10.1039/a910277i
_journal_year 2000
_chemical_formula_sum 'C54 H39 Ce O3'
_chemical_formula_weight 875.97
_chemical_name_systematic
; 
 Tris(2,6-diphenylphenolato)cerium(III) 
;
_space_group_IT_number 2
_symmetry_cell_setting triclinic
_symmetry_space_group_name_Hall '-P 1'
_symmetry_space_group_name_H-M 'P -1'
_atom_sites_solution_hydrogens geom
_atom_sites_solution_primary direct
_atom_sites_solution_secondary difmap
_audit_creation_method SHELXL-97
_cell_angle_alpha 116.029(1)
_cell_angle_beta 92.403(1)
_cell_angle_gamma 100.750(1)
_cell_formula_units_Z 2
_cell_length_a 15.5685(4)
_cell_length_b 13.3666(3)
_cell_length_c 10.9262(1)
_cell_measurement_temperature 123(2)
_cell_volume 1987.42(7)
_computing_cell_refinement 'DENZO-SMN (Otwinowski and Minor, 1997)'
_computing_data_collection 'COLLECT (Nonius B.V., 1998)'
_computing_data_reduction 'DENZO-SMN (Otwinowski and Minor, 1997)'
_computing_molecular_graphics 'SHELXTL-PLUS (Siemans, 1993)'
_computing_structure_refinement 'SHELXL-97 (Sheldrick, 1997)'
_computing_structure_solution 'SHELXS-97 (Sheldrick, 1990)'
_diffrn_ambient_temperature 123(2)
_diffrn_measured_fraction_theta_full 0.912
_diffrn_measured_fraction_theta_max 0.912
_diffrn_measurement_device_type 'Enraf Nonius CCD'
_diffrn_measurement_method '180 x 1 deg phi scan'
_diffrn_radiation_monochromator graphite
_diffrn_radiation_source 'fine-focus sealed tube'
_diffrn_radiation_type MoK\a
_diffrn_radiation_wavelength 0.71073
_diffrn_reflns_av_R_equivalents 0.0402
_diffrn_reflns_av_sigmaI/netI 0.0502
_diffrn_reflns_limit_h_max 21
_diffrn_reflns_limit_h_min -21
_diffrn_reflns_limit_k_max 18
_diffrn_reflns_limit_k_min -16
_diffrn_reflns_limit_l_max 14
_diffrn_reflns_limit_l_min -14
_diffrn_reflns_number 17742
_diffrn_reflns_theta_full 30.03
_diffrn_reflns_theta_max 30.03
_diffrn_reflns_theta_min 1.34
_diffrn_standards_number N/A
_exptl_absorpt_coefficient_mu 1.192
_exptl_absorpt_correction_T_max 0.854
_exptl_absorpt_correction_T_min 0.674
_exptl_absorpt_correction_type gaussian
_exptl_absorpt_process_details 'face indexed'
_exptl_crystal_colour yellow
_exptl_crystal_density_diffrn 1.464
_exptl_crystal_density_meas ?
_exptl_crystal_density_method .
_exptl_crystal_description prismatic
_exptl_crystal_F_000 890
_exptl_crystal_size_max 0.25
_exptl_crystal_size_mid 0.20
_exptl_crystal_size_min 0.18
_refine_diff_density_max 1.597
_refine_diff_density_min -1.458
_refine_diff_density_rms 0.109
_refine_ls_extinction_coef N/A
_refine_ls_extinction_method none
_refine_ls_goodness_of_fit_ref 1.079
_refine_ls_hydrogen_treatment mixed
_refine_ls_matrix_type full
_refine_ls_number_parameters 523
_refine_ls_number_reflns 10596
_refine_ls_number_restraints 0
_refine_ls_restrained_S_all 1.079
_refine_ls_R_factor_all 0.0405
_refine_ls_R_factor_gt 0.0341
_refine_ls_shift/su_max 0.008
_refine_ls_shift/su_mean 0.000
_refine_ls_structure_factor_coef Fsqd
_refine_ls_weighting_details 'calc w=1/[\s^2^(Fo^2^)+(0.0371P)^2^+1.9874P] where P=(Fo^2^+2Fc^2^)/3'
_refine_ls_weighting_scheme calc
_refine_ls_wR_factor_gt 0.0819
_refine_ls_wR_factor_ref 0.0894
_reflns_number_gt 9570
_reflns_number_total 10596
_reflns_threshold_expression >2sigma(I)
_cod_data_source_file a910277i.txt
_cod_data_source_block xvcb
_cod_original_cell_volume 1987.4(7)
_cod_original_sg_symbol_H-M P(-1)
_cod_database_code 7009327

loop_
_symmetry_equiv_pos_as_xyz
'x, y, z'
'-x, -y, -z'

loop_
_atom_site_label
_atom_site_type_symbol
_atom_site_fract_x
_atom_site_fract_y
_atom_site_fract_z
_atom_site_U_iso_or_equiv
_atom_site_adp_type
_atom_site_occupancy
_atom_site_symmetry_multiplicity
_atom_site_calc_flag
_atom_site_refinement_flags
_atom_site_disorder_assembly
_atom_site_disorder_group
Ce1 Ce -0.721710(8) -0.795528(11) -1.768772(13) 0.01523(5) Uani 1 1 d . . .
O1 O -0.77493(13) -0.65941(15) -1.79074(19) 0.0219(4) Uani 1 1 d . . .
O2 O -0.58074(11) -0.73078(16) -1.67967(18) 0.0207(4) Uani 1 1 d . . .
O3 O -0.79393(12) -0.96569(15) -1.92054(19) 0.0223(4) Uani 1 1 d . . .
C11 C -0.81871(16) -0.5801(2) -1.7203(3) 0.0179(5) Uani 1 1 d . . .
C12 C -0.84295(16) -0.5706(2) -1.5935(3) 0.0197(5) Uani 1 1 d . . .
C121 C -0.81997(17) -0.6564(2) -1.5537(3) 0.0192(5) Uani 1 1 d . . .
C122 C -0.73832(17) -0.6372(2) -1.4789(3) 0.0215(5) Uani 1 1 d . . .
H122 H -0.6989 -0.5643 -1.4426 0.026 Uiso 1 1 calc R . .
C123 C -0.71424(18) -0.7242(2) -1.4571(3) 0.0250(5) Uani 1 1 d . . .
H123 H -0.6588 -0.7098 -1.4054 0.030 Uiso 1 1 calc R . .
C124 C -0.77085(19) -0.8317(2) -1.5104(3) 0.0253(5) Uani 1 1 d . . .
H124 H -0.7541 -0.8909 -1.4959 0.030 Uiso 1 1 calc R . .
C125 C -0.85219(18) -0.8521(2) -1.5850(3) 0.0271(6) Uani 1 1 d . . .
H125 H -0.8911 -0.9255 -1.6219 0.033 Uiso 1 1 calc R . .
C126 C -0.87685(17) -0.7652(2) -1.6058(3) 0.0235(5) Uani 1 1 d . . .
H126 H -0.9329 -0.7797 -1.6560 0.028 Uiso 1 1 calc R . .
C13 C -0.88751(18) -0.4887(2) -1.5156(3) 0.0249(5) Uani 1 1 d . . .
H13 H -0.9023 -0.4825 -1.4295 0.030 Uiso 1 1 calc R . .
C14 C -0.91059(19) -0.4154(2) -1.5643(3) 0.0280(6) Uani 1 1 d . . .
H14 H -0.9414 -0.3591 -1.5120 0.034 Uiso 1 1 calc R . .
C15 C -0.88794(18) -0.4258(2) -1.6904(3) 0.0261(6) Uani 1 1 d . . .
H15 H -0.9046 -0.3767 -1.7242 0.031 Uiso 1 1 calc R . .
C16 C -0.84164(17) -0.5060(2) -1.7685(3) 0.0205(5) Uani 1 1 d . . .
C161 C -0.8147(2) -0.5116(2) -1.9001(3) 0.0248(5) Uani 1 1 d . . .
C162 C -0.8745(3) -0.5583(3) -2.0186(3) 0.0423(8) Uani 1 1 d . . .
H162 H -0.9344 -0.5897 -2.0186 0.051 Uiso 1 1 calc R . .
C163 C -0.8458(4) -0.5591(3) -2.1397(4) 0.0564(12) Uani 1 1 d . . .
H163 H -0.8860 -0.5938 -2.2227 0.068 Uiso 1 1 calc R . .
C164 C -0.7596(3) -0.5094(3) -2.1373(4) 0.0545(11) Uani 1 1 d . . .
H164 H -0.7412 -0.5068 -2.2179 0.065 Uiso 1 1 calc R . .
C165 C -0.7005(3) -0.4638(4) -2.0205(4) 0.0508(10) Uani 1 1 d . . .
H165 H -0.6409 -0.4306 -2.0203 0.061 Uiso 1 1 calc R . .
C166 C -0.7273(2) -0.4658(3) -1.9026(4) 0.0393(8) Uani 1 1 d . . .
H166 H -0.6855 -0.4355 -1.8221 0.047 Uiso 1 1 calc R . .
C21 C -0.49620(15) -0.7254(2) -1.6973(3) 0.0167(4) Uani 1 1 d . . .
C22 C -0.47225(16) -0.7594(2) -1.8311(3) 0.0192(5) Uani 1 1 d . . .
C221 C -0.54275(17) -0.8033(2) -1.9506(3) 0.0204(5) Uani 1 1 d . . .
C222 C -0.60599(17) -0.7417(2) -1.9534(3) 0.0218(5) Uani 1 1 d . . .
H222 H -0.6026 -0.6685 -1.8786 0.026 Uiso 1 1 calc R . .
C223 C -0.67343(19) -0.7850(3) -2.0631(3) 0.0271(6) Uani 1 1 d . . .
H223 H -0.7152 -0.7415 -2.0632 0.033 Uiso 1 1 calc R . .
C224 C -0.6795(2) -0.8920(3) -2.1724(3) 0.0319(6) Uani 1 1 d . . .
H224 H -0.7263 -0.9228 -2.2466 0.038 Uiso 1 1 calc R . .
C225 C -0.6173(2) -0.9539(3) -2.1732(3) 0.0339(7) Uani 1 1 d . . .
H225 H -0.6211 -1.0269 -2.2485 0.041 Uiso 1 1 calc R . .
C226 C -0.5491(2) -0.9096(2) -2.0639(3) 0.0278(6) Uani 1 1 d . . .
H226 H -0.5063 -0.9523 -2.0664 0.033 Uiso 1 1 calc R . .
C23 C -0.38384(18) -0.7567(2) -1.8485(3) 0.0264(6) Uani 1 1 d . . .
H23 H -0.3675 -0.7798 -1.9380 0.032 Uiso 1 1 calc R . .
C24 C -0.31926(18) -0.7208(3) -1.7369(3) 0.0290(6) Uani 1 1 d . . .
H24 H -0.2591 -0.7183 -1.7501 0.035 Uiso 1 1 calc R . .
C25 C -0.34286(17) -0.6886(2) -1.6061(3) 0.0246(5) Uani 1 1 d . . .
H25 H -0.2986 -0.6651 -1.5302 0.030 Uiso 1 1 calc R . .
C26 C -0.43096(16) -0.6904(2) -1.5846(3) 0.0190(5) Uani 1 1 d . . .
C261 C -0.45804(16) -0.6622(2) -1.4459(3) 0.0194(5) Uani 1 1 d . . .
C262 C -0.4572(2) -0.7375(2) -1.3896(3) 0.0291(6) Uani 1 1 d . . .
H262 H -0.4358 -0.8045 -1.4377 0.035 Uiso 1 1 calc R . .
C263 C -0.4873(2) -0.7164(3) -1.2640(3) 0.0360(7) Uani 1 1 d . . .
H263 H -0.4872 -0.7696 -1.2282 0.043 Uiso 1 1 calc R . .
C264 C -0.5172(2) -0.6189(3) -1.1916(3) 0.0314(6) Uani 1 1 d . . .
H264 H -0.5375 -0.6042 -1.1059 0.038 Uiso 1 1 calc R . .
C265 C -0.51714(19) -0.5423(2) -1.2455(3) 0.0258(5) Uani 1 1 d . . .
H265 H -0.5374 -0.4746 -1.1961 0.031 Uiso 1 1 calc R . .
C266 C -0.48790(18) -0.5636(2) -1.3704(3) 0.0214(5) Uani 1 1 d . . .
H266 H -0.4882 -0.5099 -1.4055 0.026 Uiso 1 1 calc R . .
C31 C -0.82894(16) -1.0779(2) -1.9853(2) 0.0178(5) Uani 1 1 d . . .
C32 C -0.80997(17) -1.1493(2) -1.9292(3) 0.0196(5) Uani 1 1 d . . .
C321 C -0.74660(18) -1.1021(2) -1.8007(3) 0.0211(5) Uani 1 1 d . . .
C322 C -0.66511(17) -1.0280(2) -1.7813(3) 0.0219(5) Uani 1 1 d . . .
H322 H -0.6500 -1.0071 -1.8515 0.026 Uiso 1 1 calc R . .
C323 C -0.60586(19) -0.9846(2) -1.6620(3) 0.0269(6) Uani 1 1 d . . .
H323 H -0.5512 -0.9338 -1.6508 0.032 Uiso 1 1 calc R . .
C324 C -0.6266(2) -1.0155(2) -1.5588(3) 0.0288(6) Uani 1 1 d . . .
H324 H -0.5866 -0.9852 -1.4763 0.035 Uiso 1 1 calc R . .
C325 C -0.7061(2) -1.0911(2) -1.5775(3) 0.0284(6) Uani 1 1 d . . .
H325 H -0.7200 -1.1138 -1.5083 0.034 Uiso 1 1 calc R . .
C326 C -0.7655(2) -1.1335(2) -1.6967(3) 0.0261(5) Uani 1 1 d . . .
H326 H -0.8198 -1.1848 -1.7078 0.031 Uiso 1 1 calc R . .
C33 C -0.85105(18) -1.2658(2) -1.9948(3) 0.0227(5) Uani 1 1 d . . .
H33 H -0.8394 -1.3136 -1.9555 0.027 Uiso 1 1 calc R . .
C34 C -0.90842(18) -1.3123(2) -2.1163(3) 0.0246(5) Uani 1 1 d . . .
H34 H -0.9367 -1.3913 -2.1595 0.030 Uiso 1 1 calc R . .
C35 C -0.92428(17) -1.2424(2) -2.1745(3) 0.0220(5) Uani 1 1 d . . .
H35 H -0.9623 -1.2749 -2.2593 0.026 Uiso 1 1 calc R . .
C36 C -0.88567(16) -1.1255(2) -2.1114(3) 0.0184(5) Uani 1 1 d . . .
C361 C -0.90317(16) -1.0528(2) -2.1761(3) 0.0200(5) Uani 1 1 d . . .
C362 C -0.92929(18) -0.9504(2) -2.1026(3) 0.0255(5) Uani 1 1 d . . .
H362 H -0.9365 -0.9263 -2.0087 0.031 Uiso 1 1 calc R . .
C363 C -0.9450(2) -0.8834(3) -2.1654(4) 0.0333(7) Uani 1 1 d . . .
H363 H -0.9633 -0.8145 -2.1144 0.040 Uiso 1 1 calc R . .
C364 C -0.9339(2) -0.9169(3) -2.3017(4) 0.0345(7) Uani 1 1 d . . .
H364 H -0.9435 -0.8704 -2.3439 0.041 Uiso 1 1 calc R . .
C365 C -0.9088(2) -1.0188(3) -2.3765(3) 0.0318(6) Uani 1 1 d . . .
H365 H -0.9021 -1.0426 -2.4706 0.038 Uiso 1 1 calc R . .
C366 C -0.89343(18) -1.0863(2) -2.3147(3) 0.0244(5) Uani 1 1 d . . .
H366 H -0.8761 -1.1558 -2.3668 0.029 Uiso 1 1 calc R . .

loop_
_atom_site_aniso_label
_atom_site_aniso_U_11
_atom_site_aniso_U_22
_atom_site_aniso_U_33
_atom_site_aniso_U_23
_atom_site_aniso_U_13
_atom_site_aniso_U_12
Ce1 0.01530(7) 0.01276(7) 0.01581(7) 0.00472(5) 0.00199(4) 0.00365(4)
O1 0.0302(10) 0.0202(8) 0.0215(9) 0.0121(8) 0.0090(7) 0.0123(7)
O2 0.0173(8) 0.0274(9) 0.0183(8) 0.0112(8) 0.0039(7) 0.0049(7)
O3 0.0289(10) 0.0146(8) 0.0191(9) 0.0061(7) -0.0013(7) 0.0004(7)
C11 0.0175(11) 0.0153(10) 0.0213(11) 0.0087(9) 0.0022(9) 0.0039(8)
C12 0.0196(11) 0.0157(10) 0.0232(12) 0.0076(10) 0.0064(9) 0.0050(9)
C121 0.0214(12) 0.0204(11) 0.0200(11) 0.0116(10) 0.0083(9) 0.0067(9)
C122 0.0252(12) 0.0209(11) 0.0151(11) 0.0057(10) 0.0041(9) 0.0040(10)
C123 0.0250(13) 0.0317(14) 0.0190(12) 0.0117(11) 0.0031(10) 0.0076(11)
C124 0.0284(14) 0.0270(13) 0.0301(14) 0.0191(12) 0.0096(11) 0.0109(11)
C125 0.0223(13) 0.0244(13) 0.0388(16) 0.0194(12) 0.0078(11) 0.0010(10)
C126 0.0164(11) 0.0261(13) 0.0318(14) 0.0167(12) 0.0052(10) 0.0040(9)
C13 0.0262(13) 0.0201(12) 0.0282(13) 0.0090(11) 0.0134(11) 0.0079(10)
C14 0.0303(14) 0.0195(12) 0.0364(15) 0.0110(12) 0.0168(12) 0.0120(11)
C15 0.0277(13) 0.0189(12) 0.0358(15) 0.0141(11) 0.0090(11) 0.0095(10)
C16 0.0212(12) 0.0163(11) 0.0244(12) 0.0094(10) 0.0050(10) 0.0043(9)
C161 0.0383(15) 0.0198(12) 0.0234(13) 0.0126(11) 0.0084(11) 0.0146(11)
C162 0.067(2) 0.0200(13) 0.0326(17) 0.0104(13) -0.0083(16) 0.0000(14)
C163 0.114(4) 0.0207(14) 0.0239(16) 0.0049(13) -0.0127(19) 0.0100(19)
C164 0.101(4) 0.045(2) 0.0306(18) 0.0192(16) 0.031(2) 0.037(2)
C165 0.059(2) 0.073(3) 0.048(2) 0.042(2) 0.0322(19) 0.036(2)
C166 0.0382(17) 0.062(2) 0.0373(17) 0.0336(17) 0.0167(14) 0.0242(16)
C21 0.0160(10) 0.0154(10) 0.0184(11) 0.0077(9) 0.0019(9) 0.0028(8)
C22 0.0209(12) 0.0174(11) 0.0193(11) 0.0080(10) 0.0049(9) 0.0045(9)
C221 0.0213(12) 0.0224(12) 0.0174(11) 0.0099(10) 0.0057(9) 0.0023(9)
C222 0.0238(12) 0.0242(12) 0.0173(11) 0.0104(10) 0.0056(9) 0.0023(10)
C223 0.0252(13) 0.0367(15) 0.0228(13) 0.0176(12) 0.0042(10) 0.0039(11)
C224 0.0293(14) 0.0396(16) 0.0206(13) 0.0137(12) -0.0009(11) -0.0051(12)
C225 0.0478(18) 0.0272(14) 0.0171(12) 0.0051(11) 0.0020(12) 0.0000(13)
C226 0.0369(15) 0.0261(13) 0.0197(12) 0.0092(11) 0.0076(11) 0.0077(11)
C23 0.0244(13) 0.0287(13) 0.0254(13) 0.0103(11) 0.0118(11) 0.0079(11)
C24 0.0158(12) 0.0343(15) 0.0351(15) 0.0137(13) 0.0074(11) 0.0062(10)
C25 0.0181(12) 0.0242(12) 0.0294(14) 0.0109(11) 0.0006(10) 0.0040(10)
C26 0.0186(11) 0.0168(11) 0.0217(12) 0.0087(10) 0.0027(9) 0.0041(9)
C261 0.0200(11) 0.0164(10) 0.0188(11) 0.0071(9) -0.0024(9) 0.0008(9)
C262 0.0367(16) 0.0233(13) 0.0302(14) 0.0142(12) -0.0003(12) 0.0091(11)
C263 0.0493(19) 0.0331(15) 0.0327(16) 0.0246(14) 0.0009(14) 0.0018(14)
C264 0.0367(16) 0.0349(15) 0.0196(13) 0.0146(12) 0.0032(11) -0.0039(12)
C265 0.0289(14) 0.0241(12) 0.0208(12) 0.0087(11) 0.0039(10) 0.0015(10)
C266 0.0278(13) 0.0179(11) 0.0194(12) 0.0099(10) 0.0029(10) 0.0040(10)
C31 0.0203(11) 0.0134(10) 0.0164(11) 0.0040(9) 0.0036(9) 0.0032(8)
C32 0.0225(12) 0.0170(11) 0.0180(11) 0.0070(9) 0.0034(9) 0.0042(9)
C321 0.0275(13) 0.0179(11) 0.0177(11) 0.0073(10) 0.0020(10) 0.0076(10)
C322 0.0237(12) 0.0221(12) 0.0223(12) 0.0109(10) 0.0057(10) 0.0082(10)
C323 0.0235(13) 0.0246(13) 0.0284(14) 0.0078(11) 0.0007(11) 0.0075(10)
C324 0.0334(15) 0.0275(13) 0.0242(13) 0.0090(11) -0.0027(11) 0.0130(11)
C325 0.0416(16) 0.0255(13) 0.0234(13) 0.0140(11) 0.0042(12) 0.0124(12)
C326 0.0327(14) 0.0224(12) 0.0246(13) 0.0123(11) 0.0029(11) 0.0057(11)
C33 0.0254(13) 0.0184(11) 0.0253(13) 0.0110(10) 0.0025(10) 0.0052(10)
C34 0.0256(13) 0.0148(11) 0.0290(14) 0.0077(10) 0.0000(11) 0.0009(9)
C35 0.0214(12) 0.0184(11) 0.0213(12) 0.0052(10) -0.0007(9) 0.0037(9)
C36 0.0179(11) 0.0169(11) 0.0194(11) 0.0068(9) 0.0033(9) 0.0055(9)
C361 0.0193(11) 0.0172(11) 0.0224(12) 0.0095(10) 0.0002(9) 0.0008(9)
C362 0.0268(13) 0.0247(13) 0.0271(13) 0.0132(11) 0.0038(11) 0.0071(10)
C363 0.0348(16) 0.0267(14) 0.0422(17) 0.0182(14) 0.0030(13) 0.0097(12)
C364 0.0323(15) 0.0376(16) 0.0430(18) 0.0298(15) -0.0016(13) 0.0014(13)
C365 0.0294(15) 0.0396(16) 0.0260(14) 0.0192(13) -0.0022(11) -0.0028(12)
C366 0.0232(12) 0.0232(12) 0.0227(12) 0.0088(11) 0.0009(10) 0.0007(10)

loop_
_atom_type_symbol
_atom_type_description
_atom_type_scat_dispersion_real
_atom_type_scat_dispersion_imag
_atom_type_scat_source
C C 0.0033 0.0016 'International Tables Vol C Tables 4.2.6.8 and 6.1.1.4'
H H 0.0000 0.0000 'International Tables Vol C Tables 4.2.6.8 and 6.1.1.4'
O O 0.0106 0.0060 'International Tables Vol C Tables 4.2.6.8 and 6.1.1.4'
Ce Ce -0.2486 2.6331 'International Tables Vol C Tables 4.2.6.8 and 6.1.1.4'

loop_
_geom_angle_atom_site_label_1
_geom_angle_atom_site_label_2
_geom_angle_atom_site_label_3
_geom_angle
_geom_angle_site_symmetry_1
_geom_angle_site_symmetry_3
_geom_angle_publ_flag
O3 Ce1 O2 130.55(8) . . ?
O3 Ce1 O1 111.21(7) . . ?
O2 Ce1 O1 110.38(8) . . ?
O3 Ce1 C121 117.14(8) . . ?
O2 Ce1 C121 106.03(8) . . ?
O1 Ce1 C121 60.41(7) . . ?
O3 Ce1 C222 97.59(8) . . ?
O2 Ce1 C222 66.84(7) . . ?
O1 Ce1 C222 77.56(8) . . ?
C121 Ce1 C222 132.28(7) . . ?
O3 Ce1 C122 134.81(8) . . ?
O2 Ce1 C122 80.13(8) . . ?
O1 Ce1 C122 76.86(7) . . ?
C121 Ce1 C122 27.11(7) . . ?
C222 Ce1 C122 127.10(8) . . ?
O3 Ce1 C126 90.95(8) . . ?
O2 Ce1 C126 125.51(7) . . ?
O1 Ce1 C126 74.18(7) . . ?
C121 Ce1 C126 26.97(7) . . ?
C222 Ce1 C126 151.69(7) . . ?
C122 Ce1 C126 46.98(8) . . ?
O3 Ce1 C123 120.54(8) . . ?
O2 Ce1 C123 73.30(8) . . ?
O1 Ce1 C123 103.12(8) . . ?
C121 Ce1 C123 47.08(7) . . ?
C222 Ce1 C123 137.18(8) . . ?
C122 Ce1 C123 26.40(7) . . ?
C126 Ce1 C123 53.74(8) . . ?
O3 Ce1 C125 81.08(8) . . ?
O2 Ce1 C125 116.22(7) . . ?
O1 Ce1 C125 100.17(7) . . ?
C121 Ce1 C125 46.85(7) . . ?
C222 Ce1 C125 176.81(7) . . ?
C122 Ce1 C125 53.93(8) . . ?
C126 Ce1 C125 25.99(7) . . ?
C123 Ce1 C125 45.33(8) . . ?
O3 Ce1 C124 94.99(8) . . ?
O2 Ce1 C124 91.00(7) . . ?
O1 Ce1 C124 114.70(7) . . ?
C121 Ce1 C124 54.40(7) . . ?
C222 Ce1 C124 157.68(7) . . ?
C122 Ce1 C124 46.08(7) . . ?
C126 Ce1 C124 45.66(7) . . ?
C123 Ce1 C124 25.61(8) . . ?
C125 Ce1 C124 25.48(7) . . ?
C11 O1 Ce1 138.23(16) . . ?
C21 O2 Ce1 149.19(16) . . ?
C31 O3 Ce1 162.89(17) . . ?
O1 C11 C16 122.1(2) . . ?
O1 C11 C12 119.1(2) . . ?
C16 C11 C12 118.8(2) . . ?
C13 C12 C11 121.4(2) . . ?
C13 C12 C121 123.4(2) . . ?
C11 C12 C121 115.2(2) . . ?
C122 C121 C126 118.2(2) . . ?
C122 C121 C12 121.9(2) . . ?
C126 C121 C12 119.4(2) . . ?
C122 C121 Ce1 77.23(15) . . ?
C126 C121 Ce1 79.22(15) . . ?
C12 C121 Ce1 106.93(16) . . ?
C123 C122 C121 120.7(2) . . ?
C123 C122 Ce1 80.94(16) . . ?
C121 C122 Ce1 75.66(15) . . ?
C124 C123 C122 120.4(3) . . ?
C124 C123 Ce1 79.98(17) . . ?
C122 C123 Ce1 72.66(15) . . ?
C123 C124 C125 119.6(3) . . ?
C123 C124 Ce1 74.41(16) . . ?
C125 C124 Ce1 75.99(17) . . ?
C124 C125 C126 120.2(3) . . ?
C124 C125 Ce1 78.54(16) . . ?
C126 C125 Ce1 73.29(16) . . ?
C125 C126 C121 120.9(2) . . ?
C125 C126 Ce1 80.72(17) . . ?
C121 C126 Ce1 73.81(15) . . ?
C12 C13 C14 119.7(3) . . ?
C15 C14 C13 119.1(2) . . ?
C14 C15 C16 122.0(3) . . ?
C15 C16 C11 119.1(3) . . ?
C15 C16 C161 120.8(2) . . ?
C11 C16 C161 120.1(2) . . ?
C162 C161 C166 119.1(3) . . ?
C162 C161 C16 121.9(3) . . ?
C166 C161 C16 119.0(3) . . ?
C161 C162 C163 119.6(4) . . ?
C164 C163 C162 119.8(4) . . ?
C165 C164 C163 120.7(4) . . ?
C164 C165 C166 119.9(4) . . ?
C165 C166 C161 120.9(3) . . ?
O2 C21 C26 120.3(2) . . ?
O2 C21 C22 119.8(2) . . ?
C26 C21 C22 119.8(2) . . ?
C23 C22 C21 119.2(2) . . ?
C23 C22 C221 121.6(2) . . ?
C21 C22 C221 119.2(2) . . ?
C226 C221 C222 117.4(2) . . ?
C226 C221 C22 120.6(2) . . ?
C222 C221 C22 122.0(2) . . ?
C223 C222 C221 121.6(3) . . ?
C223 C222 Ce1 94.31(17) . . ?
C221 C222 Ce1 98.26(16) . . ?
C224 C223 C222 119.8(3) . . ?
C225 C224 C223 119.8(3) . . ?
C224 C225 C226 120.3(3) . . ?
C225 C226 C221 121.1(3) . . ?
C24 C23 C22 121.0(3) . . ?
C25 C24 C23 119.8(2) . . ?
C24 C25 C26 120.8(3) . . ?
C25 C26 C21 119.4(2) . . ?
C25 C26 C261 121.4(2) . . ?
C21 C26 C261 119.1(2) . . ?
C262 C261 C266 117.5(3) . . ?
C262 C261 C26 120.2(2) . . ?
C266 C261 C26 122.2(2) . . ?
C261 C262 C263 121.2(3) . . ?
C264 C263 C262 120.3(3) . . ?
C263 C264 C265 119.1(3) . . ?
C266 C265 C264 120.6(3) . . ?
C265 C266 C261 121.2(2) . . ?
O3 C31 C32 120.5(2) . . ?
O3 C31 C36 119.7(2) . . ?
C32 C31 C36 119.8(2) . . ?
C33 C32 C31 119.6(2) . . ?
C33 C32 C321 119.8(2) . . ?
C31 C32 C321 120.6(2) . . ?
C326 C321 C322 117.6(2) . . ?
C326 C321 C32 120.8(2) . . ?
C322 C321 C32 121.6(2) . . ?
C323 C322 C321 121.6(3) . . ?
C322 C323 C324 119.9(3) . . ?
C325 C324 C323 119.5(3) . . ?
C324 C325 C326 120.4(3) . . ?
C325 C326 C321 121.1(3) . . ?
C34 C33 C32 120.9(2) . . ?
C33 C34 C35 119.4(2) . . ?
C34 C35 C36 121.6(2) . . ?
C35 C36 C31 118.7(2) . . ?
C35 C36 C361 120.6(2) . . ?
C31 C36 C361 120.7(2) . . ?
C362 C361 C366 118.2(2) . . ?
C362 C361 C36 121.9(2) . . ?
C366 C361 C36 119.9(2) . . ?
C363 C362 C361 120.9(3) . . ?
C364 C363 C362 120.2(3) . . ?
C363 C364 C365 119.7(3) . . ?
C364 C365 C366 120.4(3) . . ?
C365 C366 C361 120.7(3) . . ?

loop_
_geom_bond_atom_site_label_1
_geom_bond_atom_site_label_2
_geom_bond_distance
_geom_bond_site_symmetry_2
_geom_bond_publ_flag
Ce1 O3 2.183(2) . ?
Ce1 O2 2.2105(19) . ?
Ce1 O1 2.2323(18) . ?
Ce1 C121 2.975(3) . ?
Ce1 C222 2.989(3) . ?
Ce1 C122 2.995(3) . ?
Ce1 C126 3.043(3) . ?
Ce1 C123 3.098(3) . ?
Ce1 C125 3.135(3) . ?
Ce1 C124 3.167(3) . ?
O1 C11 1.333(3) . ?
O2 C21 1.331(3) . ?
O3 C31 1.334(3) . ?
C11 C16 1.401(3) . ?
C11 C12 1.409(4) . ?
C12 C13 1.385(3) . ?
C12 C121 1.487(3) . ?
C121 C122 1.399(4) . ?
C121 C126 1.405(4) . ?
C122 C123 1.395(4) . ?
C123 C124 1.390(4) . ?
C124 C125 1.390(4) . ?
C125 C126 1.392(4) . ?
C13 C14 1.395(4) . ?
C14 C15 1.390(4) . ?
C15 C16 1.390(4) . ?
C16 C161 1.489(4) . ?
C161 C162 1.380(4) . ?
C161 C166 1.391(5) . ?
C162 C163 1.410(6) . ?
C163 C164 1.375(7) . ?
C164 C165 1.363(6) . ?
C165 C166 1.381(5) . ?
C21 C26 1.407(3) . ?
C21 C22 1.417(3) . ?
C22 C23 1.393(4) . ?
C22 C221 1.490(4) . ?
C221 C226 1.398(4) . ?
C221 C222 1.405(4) . ?
C222 C223 1.390(4) . ?
C223 C224 1.386(4) . ?
C224 C225 1.385(5) . ?
C225 C226 1.393(4) . ?
C23 C24 1.390(4) . ?
C24 C25 1.388(4) . ?
C25 C26 1.399(4) . ?
C26 C261 1.493(4) . ?
C261 C262 1.392(4) . ?
C261 C266 1.393(4) . ?
C262 C263 1.396(5) . ?
C263 C264 1.375(5) . ?
C264 C265 1.387(4) . ?
C265 C266 1.382(4) . ?
C31 C32 1.406(3) . ?
C31 C36 1.415(3) . ?
C32 C33 1.399(4) . ?
C32 C321 1.488(4) . ?
C321 C326 1.398(4) . ?
C321 C322 1.400(4) . ?
C322 C323 1.386(4) . ?
C323 C324 1.391(4) . ?
C324 C325 1.388(4) . ?
C325 C326 1.389(4) . ?
C33 C34 1.384(4) . ?
C34 C35 1.391(4) . ?
C35 C36 1.395(3) . ?
C36 C361 1.484(3) . ?
C361 C362 1.397(4) . ?
C361 C366 1.403(4) . ?
C362 C363 1.392(4) . ?
C363 C364 1.384(5) . ?
C364 C365 1.387(5) . ?
C365 C366 1.389(4) . ?
